data_7102593
loop_
_publ_author_name
'Yamaguchi, Tadatsugu'
'Fujita, Yuji'
'Irie, Masahiro'

_publ_section_title
;
 Photochromism of a novel 6pi conjugate system having a
 bis(2,3'-benzothienyl) unit.
;
_journal_issue 8
_journal_name_full 'Chemical communications (Cambridge, England)'
_journal_page_first 1010
_journal_page_last 1011
_journal_paper_doi 10.1039/b401207k
_journal_year 2004
_chemical_formula_sum 'C23 H14 F6 O S2'
_chemical_formula_weight 484.46
_chemical_melting_point 127.5(5)
_chemical_name_common
;1-(2-(2-methylbenzothien-3-yl)benzothien-3-yl)-2-
methoxyhexafluorocyclopentene
;
_chemical_name_systematic
;
1-(2-(2-methylbenzothien-3-yl)benzothien-3-yl)-2-
methoxyhexafluorocyclopentene
;
_space_group_IT_number 14
_symmetry_cell_setting monoclinic
_symmetry_space_group_name_Hall '-P 2yn'
_symmetry_space_group_name_H-M 'P 1 21/n 1'
_atom_sites_solution_hydrogens geom
_atom_sites_solution_primary direct
_atom_sites_solution_secondary difmap
_audit_creation_method SHELXL-97
_cell_angle_alpha 90.00
_cell_angle_beta 105.080(3)
_cell_angle_gamma 90.00
_cell_formula_units_Z 4
_cell_length_a 15.459(3)
_cell_length_b 7.6854(16)
_cell_length_c 18.589(4)
_cell_measurement_temperature 123(2)
_cell_volume 2132.5(8)
_computing_cell_refinement 'Bruker SMART'
_computing_data_collection 'Bruker SMART'
_computing_data_reduction 'Bruker SHELXTL'
_computing_molecular_graphics 'Bruker SHELXL'
_computing_publication_material 'Bruker SHELXL'
_computing_structure_refinement 'SHELXL-97 (Sheldrick, 1997)'
_computing_structure_solution 'SHELXS-97 (Sheldrick, 1990)'
_diffrn_ambient_temperature 123(2)
_diffrn_measured_fraction_theta_full 0.937
_diffrn_measured_fraction_theta_max 0.937
_diffrn_measurement_device_type 'CCD area detector'
_diffrn_measurement_method 'phi and omega scans'
_diffrn_radiation_monochromator graphite
_diffrn_radiation_source 'fine-focus sealed tube'
_diffrn_radiation_type MoK\a
_diffrn_radiation_wavelength 0.71073
_diffrn_reflns_av_R_equivalents 0.0744
_diffrn_reflns_av_sigmaI/netI 0.0421
_diffrn_reflns_limit_h_max 19
_diffrn_reflns_limit_h_min -19
_diffrn_reflns_limit_k_max 9
_diffrn_reflns_limit_k_min -9
_diffrn_reflns_limit_l_max 23
_diffrn_reflns_limit_l_min -23
_diffrn_reflns_number 18505
_diffrn_reflns_theta_full 27.24
_diffrn_reflns_theta_max 27.24
_diffrn_reflns_theta_min 1.53
_exptl_absorpt_coefficient_mu 0.315
_exptl_absorpt_correction_type none
_exptl_crystal_colour colorless
_exptl_crystal_density_diffrn 1.509
_exptl_crystal_density_method 'not measured'
_exptl_crystal_description block
_exptl_crystal_F_000 984
_exptl_crystal_size_max 0.3
_exptl_crystal_size_mid 0.3
_exptl_crystal_size_min 0.2
_refine_diff_density_max 0.724
_refine_diff_density_min -0.502
_refine_diff_density_rms 0.084
_refine_ls_extinction_method none
_refine_ls_goodness_of_fit_ref 1.087
_refine_ls_hydrogen_treatment mixed
_refine_ls_matrix_type full
_refine_ls_number_parameters 318
_refine_ls_number_reflns 4460
_refine_ls_number_restraints 0
_refine_ls_restrained_S_all 1.087
_refine_ls_R_factor_all 0.0566
_refine_ls_R_factor_gt 0.0464
_refine_ls_shift/su_max 0.001
_refine_ls_shift/su_mean 0.000
_refine_ls_structure_factor_coef Fsqd
_refine_ls_weighting_details 'calc w=1/[\s^2^(Fo^2^)+(0.0654P)^2^+1.4085P] where P=(Fo^2^+2Fc^2^)/3'
_refine_ls_weighting_scheme calc
_refine_ls_wR_factor_gt 0.1179
_refine_ls_wR_factor_ref 0.1313
_reflns_number_gt 3749
_reflns_number_total 4460
_reflns_threshold_expression >2sigma(I)
_cod_data_source_file b401207k.txt
_cod_data_source_block yanaome
_cod_depositor_comments
;
The following automatic conversions were performed:
'_symmetry_cell_setting' value 'Monoclinic' changed to 'monoclinic'
according to '/home/saulius/struct/CIF-dictionaries/cif_core.dic'
dictionary named 'cif_core.dic' version 2.4.1 from 2010-06-29.

Automatic conversion script
Id: cif_fix_enum 1527 2010-12-29 10:47:43Z saulius 

The following automatic conversions were performed:

'_chemical_melting_point' value '127-128' was changed to '127.5(5)' -
the average value was taken and precision was estimated.

Automatic conversion script
Id: cif_fix_values 1646 2011-03-28 12:23:43Z adriana 
;
_cod_original_sg_symbol_H-M P21/n
_cod_database_code 7102593

loop_
_symmetry_equiv_pos_as_xyz
'x, y, z'
'-x+1/2, y+1/2, -z+1/2'
'-x, -y, -z'
'x-1/2, -y-1/2, z-1/2'

loop_
_atom_site_label
_atom_site_type_symbol
_atom_site_fract_x
_atom_site_fract_y
_atom_site_fract_z
_atom_site_U_iso_or_equiv
_atom_site_adp_type
_atom_site_occupancy
_atom_site_symmetry_multiplicity
_atom_site_calc_flag
_atom_site_refinement_flags
_atom_site_disorder_assembly
_atom_site_disorder_group
C1 C 0.53573(14) 0.1571(3) 0.81655(12) 0.0239(4) Uani 1 1 d . . .
C2 C 0.49885(15) 0.2004(3) 0.74159(12) 0.0278(5) Uani 1 1 d . . .
H2 H 0.4716 0.1143 0.7063 0.033 Uiso 1 1 calc R . .
C3 C 0.50327(15) 0.3711(3) 0.72067(12) 0.0306(5) Uani 1 1 d . . .
H3 H 0.4794 0.4029 0.6700 0.037 Uiso 1 1 calc R . .
C4 C 0.54228(15) 0.4989(3) 0.77271(12) 0.0275(5) Uani 1 1 d . . .
H4 H 0.5448 0.6158 0.7568 0.033 Uiso 1 1 calc R . .
C5 C 0.57711(13) 0.4574(3) 0.84692(11) 0.0224(4) Uani 1 1 d . . .
H5 H 0.6022 0.5454 0.8821 0.027 Uiso 1 1 calc R . .
C6 C 0.57503(13) 0.2836(3) 0.86980(11) 0.0214(4) Uani 1 1 d . . .
C7 C 0.60801(13) 0.2096(3) 0.94364(11) 0.0213(4) Uani 1 1 d . . .
C8 C 0.59493(14) 0.0343(3) 0.94551(12) 0.0255(4) Uani 1 1 d . . .
C9 C 0.62304(16) -0.0873(3) 1.01010(14) 0.0339(5) Uani 1 1 d . . .
H9A H 0.6525 -0.0214 1.0549 0.051 Uiso 1 1 calc R . .
H9B H 0.6648 -0.1737 0.9997 0.051 Uiso 1 1 calc R . .
H9C H 0.5702 -0.1466 1.0181 0.051 Uiso 1 1 calc R . .
C10 C 0.65196(13) 0.3192(3) 1.00806(11) 0.0202(4) Uani 1 1 d . . .
C11 C 0.73326(13) 0.4004(3) 1.02076(11) 0.0205(4) Uani 1 1 d . . .
C12 C 0.75095(13) 0.5156(3) 1.08410(11) 0.0211(4) Uani 1 1 d . . .
C13 C 0.67933(13) 0.5177(3) 1.11793(11) 0.0217(4) Uani 1 1 d . . .
C14 C 0.68080(15) 0.6220(3) 1.17986(12) 0.0291(5) Uani 1 1 d . . .
H14 H 0.6322 0.6217 1.2023 0.035 Uiso 1 1 calc R . .
C15 C 0.75477(17) 0.7251(3) 1.20731(13) 0.0369(6) Uani 1 1 d . . .
H15 H 0.7574 0.7967 1.2495 0.044 Uiso 1 1 calc R . .
C16 C 0.82630(16) 0.7261(3) 1.17406(14) 0.0381(6) Uani 1 1 d . . .
H16 H 0.8764 0.7991 1.1938 0.046 Uiso 1 1 calc R . .
C17 C 0.82527(15) 0.6229(3) 1.11311(13) 0.0310(5) Uani 1 1 d . . .
H17 H 0.8742 0.6245 1.0911 0.037 Uiso 1 1 calc R . .
C18 C 0.79518(13) 0.3729(3) 0.97330(11) 0.0231(4) Uani 1 1 d . A .
C19 C 0.85323(15) 0.2150(3) 0.97975(13) 0.0299(5) Uani 1 1 d . . .
C21 C 0.88141(15) 0.4164(3) 0.88642(13) 0.0310(5) Uani 1 1 d . . .
C22 C 0.81219(14) 0.4854(3) 0.92306(12) 0.0253(4) Uani 1 1 d . A .
C23 C 0.7783(2) 0.7397(4) 0.84517(16) 0.0466(7) Uani 1 1 d . A .
H23A H 0.8408 0.7628 0.8458 0.070 Uiso 1 1 calc R . .
H23B H 0.7464 0.8503 0.8443 0.070 Uiso 1 1 calc R . .
H23C H 0.7497 0.6718 0.8007 0.070 Uiso 1 1 calc R . .
F1 F 0.91855(11) 0.2149(2) 1.04489(9) 0.0557(5) Uani 1 1 d . A .
F2 F 0.80900(10) 0.06393(18) 0.97712(9) 0.0403(4) Uani 1 1 d . A .
F5 F 0.85548(11) 0.4218(2) 0.81093(8) 0.0516(4) Uani 1 1 d . A .
F6 F 0.95845(9) 0.5098(2) 0.90594(9) 0.0413(4) Uani 1 1 d . A .
C20A C 0.8951(13) 0.239(2) 0.9112(14) 0.040(3) Uani 0.65(4) 1 d P A 1
F3A F 0.8455(5) 0.1259(8) 0.8546(3) 0.0485(18) Uani 0.65(4) 1 d P A 1
F4A F 0.9784(7) 0.1762(9) 0.9243(7) 0.052(2) Uani 0.65(4) 1 d P A 1
C20B C 0.902(3) 0.218(4) 0.923(3) 0.046(9) Uani 0.35(4) 1 d P A 2
F3B F 0.891(4) 0.105(2) 0.878(2) 0.107(12) Uani 0.35(4) 1 d P A 2
F4B F 0.9971(7) 0.225(3) 0.961(2) 0.083(8) Uani 0.35(4) 1 d P A 2
O1 O 0.77513(11) 0.6426(2) 0.91124(9) 0.0327(4) Uani 1 1 d . . .
S1 S 0.59351(3) 0.37988(7) 1.07239(3) 0.02424(15) Uani 1 1 d . . .
S2 S 0.54021(4) -0.04741(7) 0.85755(3) 0.02932(16) Uani 1 1 d . . .

loop_
_atom_site_aniso_label
_atom_site_aniso_U_11
_atom_site_aniso_U_22
_atom_site_aniso_U_33
_atom_site_aniso_U_23
_atom_site_aniso_U_13
_atom_site_aniso_U_12
C1 0.0224(10) 0.0205(10) 0.0311(11) -0.0066(8) 0.0109(8) -0.0013(8)
C2 0.0269(11) 0.0334(12) 0.0237(10) -0.0101(9) 0.0080(8) -0.0011(9)
C3 0.0298(11) 0.0391(13) 0.0236(11) -0.0022(9) 0.0084(9) 0.0020(9)
C4 0.0280(11) 0.0265(11) 0.0297(11) 0.0017(9) 0.0105(9) 0.0012(9)
C5 0.0228(10) 0.0211(10) 0.0244(10) -0.0023(8) 0.0080(8) -0.0019(8)
C6 0.0185(9) 0.0219(10) 0.0254(10) -0.0041(8) 0.0087(8) -0.0010(8)
C7 0.0181(9) 0.0214(10) 0.0261(10) -0.0019(8) 0.0089(8) -0.0023(8)
C8 0.0244(10) 0.0230(11) 0.0299(11) -0.0011(8) 0.0087(9) -0.0006(8)
C9 0.0349(12) 0.0255(11) 0.0407(13) 0.0072(10) 0.0090(10) 0.0000(9)
C10 0.0206(9) 0.0210(10) 0.0204(9) 0.0022(7) 0.0079(7) 0.0015(8)
C11 0.0192(9) 0.0214(10) 0.0206(9) 0.0020(7) 0.0048(7) 0.0005(7)
C12 0.0210(9) 0.0215(10) 0.0197(9) 0.0017(7) 0.0034(7) 0.0025(8)
C13 0.0224(10) 0.0211(10) 0.0208(10) 0.0030(7) 0.0042(8) 0.0014(8)
C14 0.0327(12) 0.0290(12) 0.0270(11) -0.0012(8) 0.0102(9) 0.0031(9)
C15 0.0425(14) 0.0334(13) 0.0316(12) -0.0121(10) 0.0038(10) -0.0001(10)
C16 0.0291(12) 0.0386(14) 0.0423(13) -0.0139(11) 0.0017(10) -0.0094(10)
C17 0.0224(10) 0.0336(13) 0.0354(12) -0.0055(9) 0.0048(9) -0.0023(9)
C18 0.0179(9) 0.0252(11) 0.0258(10) -0.0036(8) 0.0049(8) -0.0031(8)
C19 0.0254(11) 0.0312(12) 0.0337(12) -0.0007(9) 0.0091(9) 0.0018(9)
C21 0.0303(12) 0.0384(13) 0.0287(11) -0.0048(10) 0.0155(9) -0.0090(10)
C22 0.0224(10) 0.0275(11) 0.0259(10) -0.0053(8) 0.0059(8) -0.0065(8)
C23 0.0585(18) 0.0405(15) 0.0467(15) 0.0138(12) 0.0242(13) -0.0011(13)
F1 0.0408(9) 0.0621(11) 0.0535(10) -0.0007(8) -0.0066(7) 0.0192(8)
F2 0.0412(8) 0.0251(7) 0.0623(10) 0.0035(6) 0.0274(7) 0.0024(6)
F5 0.0571(10) 0.0702(11) 0.0318(8) -0.0120(7) 0.0192(7) -0.0052(8)
F6 0.0283(7) 0.0463(9) 0.0542(9) -0.0031(7) 0.0196(6) -0.0113(6)
C20A 0.035(4) 0.047(10) 0.049(4) 0.000(6) 0.032(3) 0.004(5)
F3A 0.079(4) 0.032(2) 0.044(2) -0.0171(14) 0.033(2) -0.0170(18)
F4A 0.039(3) 0.046(3) 0.085(4) 0.009(3) 0.040(3) 0.015(2)
C20B 0.066(13) 0.003(5) 0.08(2) 0.011(8) 0.039(12) 0.006(5)
F3B 0.20(3) 0.056(5) 0.103(14) -0.036(7) 0.12(2) -0.032(10)
F4B 0.032(4) 0.078(8) 0.143(19) 0.038(11) 0.030(6) 0.011(4)
O1 0.0340(9) 0.0308(9) 0.0363(9) 0.0061(7) 0.0147(7) -0.0007(7)
S1 0.0226(3) 0.0263(3) 0.0265(3) -0.00268(19) 0.0111(2) -0.00413(19)
S2 0.0332(3) 0.0188(3) 0.0362(3) -0.0064(2) 0.0094(2) -0.0041(2)

loop_
_atom_type_symbol
_atom_type_description
_atom_type_scat_dispersion_real
_atom_type_scat_dispersion_imag
_atom_type_scat_source
C C 0.0033 0.0016 'International Tables Vol C Tables 4.2.6.8 and 6.1.1.4'
H H 0.0000 0.0000 'International Tables Vol C Tables 4.2.6.8 and 6.1.1.4'
O O 0.0106 0.0060 'International Tables Vol C Tables 4.2.6.8 and 6.1.1.4'
F F 0.0171 0.0103 'International Tables Vol C Tables 4.2.6.8 and 6.1.1.4'
S S 0.1246 0.1234 'International Tables Vol C Tables 4.2.6.8 and 6.1.1.4'

loop_
_geom_angle_atom_site_label_1
_geom_angle_atom_site_label_2
_geom_angle_atom_site_label_3
_geom_angle
C2 C1 C6 121.6(2)
C2 C1 S2 127.56(16)
C6 C1 S2 110.79(16)
C3 C2 C1 118.07(19)
C2 C3 C4 121.2(2)
C5 C4 C3 120.9(2)
C4 C5 C6 119.22(19)
C5 C6 C1 118.92(19)
C5 C6 C7 128.99(18)
C1 C6 C7 112.09(18)
C8 C7 C6 113.16(18)
C8 C7 C10 125.63(19)
C6 C7 C10 121.20(18)
C7 C8 C9 128.6(2)
C7 C8 S2 111.66(16)
C9 C8 S2 119.70(16)
C11 C10 C7 127.47(18)
C11 C10 S1 112.19(15)
C7 C10 S1 119.90(15)
C10 C11 C12 113.06(18)
C10 C11 C18 122.78(18)
C12 C11 C18 124.16(18)
C17 C12 C13 118.80(19)
C17 C12 C11 129.6(2)
C13 C12 C11 111.58(18)
C14 C13 C12 121.88(19)
C14 C13 S1 126.72(17)
C12 C13 S1 111.40(15)
C15 C14 C13 118.0(2)
C14 C15 C16 121.0(2)
C17 C16 C15 121.2(2)
C16 C17 C12 119.1(2)
C22 C18 C11 126.6(2)
C22 C18 C19 110.78(19)
C11 C18 C19 122.51(18)
F2 C19 F1 106.55(19)
F2 C19 C20B 109.9(14)
F1 C19 C20B 104.1(19)
F2 C19 C18 114.17(18)
F1 C19 C18 111.30(19)
C20B C19 C18 110.2(14)
F2 C19 C20A 112.4(7)
F1 C19 C20A 110.6(9)
C20B C19 C20A 9(2)
C18 C19 C20A 101.9(7)
F5 C21 F6 105.25(18)
F5 C21 C20A 109.9(10)
F6 C21 C20A 111.7(8)
F5 C21 C22 113.8(2)
F6 C21 C22 111.72(19)
C20A C21 C22 104.6(6)
F5 C21 C20B 114.8(16)
F6 C21 C20B 108.3(15)
C20A C21 C20B 5(3)
C22 C21 C20B 102.9(13)
O1 C22 C18 122.9(2)
O1 C22 C21 124.8(2)
C18 C22 C21 112.1(2)
F4A C20A F3A 103.0(13)
F4A C20A C21 117.0(12)
F3A C20A C21 109.5(16)
F4A C20A C19 113.0(16)
F3A C20A C19 105.7(10)
C21 C20A C19 108.0(11)
F3B C20B C19 120(3)
F3B C20B F4B 108(3)
C19 C20B F4B 107(3)
F3B C20B C21 114(3)
C19 C20B C21 103(2)
F4B C20B C21 103(2)
C22 O1 C23 119.98(19)
C13 S1 C10 91.77(10)
C1 S2 C8 92.29(10)

loop_
_geom_bond_atom_site_label_1
_geom_bond_atom_site_label_2
_geom_bond_distance
C1 C2 1.401(3)
C1 C6 1.408(3)
C1 S2 1.740(2)
C2 C3 1.375(3)
C3 C4 1.400(3)
C4 C5 1.381(3)
C5 C6 1.405(3)
C6 C7 1.450(3)
C7 C8 1.364(3)
C7 C10 1.477(3)
C8 C9 1.494(3)
C8 S2 1.750(2)
C10 C11 1.367(3)
C10 S1 1.740(2)
C11 C12 1.442(3)
C11 C18 1.476(3)
C12 C17 1.403(3)
C12 C13 1.409(3)
C13 C14 1.398(3)
C13 S1 1.736(2)
C14 C15 1.375(3)
C15 C16 1.400(4)
C16 C17 1.379(3)
C18 C22 1.348(3)
C18 C19 1.495(3)
C19 F2 1.342(3)
C19 F1 1.360(3)
C19 C20B 1.45(4)
C19 C20A 1.582(18)
C21 F5 1.356(3)
C21 F6 1.357(3)
C21 C20A 1.44(2)
C21 C22 1.506(3)
C21 C20B 1.67(3)
C22 O1 1.331(3)
C23 O1 1.449(3)
C20A F4A 1.335(18)
C20A F3A 1.42(2)
C20B F3B 1.18(5)
C20B F4B 1.46(5)

loop_
_geom_torsion_atom_site_label_1
_geom_torsion_atom_site_label_2
_geom_torsion_atom_site_label_3
_geom_torsion_atom_site_label_4
_geom_torsion
C6 C1 C2 C3 1.1(3)
S2 C1 C2 C3 -179.34(17)
C1 C2 C3 C4 -0.9(3)
C2 C3 C4 C5 -0.4(3)
C3 C4 C5 C6 1.5(3)
C4 C5 C6 C1 -1.3(3)
C4 C5 C6 C7 179.3(2)
C2 C1 C6 C5 0.0(3)
S2 C1 C6 C5 -179.64(15)
C2 C1 C6 C7 179.53(19)
S2 C1 C6 C7 -0.1(2)
C5 C6 C7 C8 -179.8(2)
C1 C6 C7 C8 0.7(3)
C5 C6 C7 C10 -0.7(3)
C1 C6 C7 C10 179.90(18)
C6 C7 C8 C9 177.2(2)
C10 C7 C8 C9 -2.0(4)
C6 C7 C8 S2 -1.0(2)
C10 C7 C8 S2 179.90(16)
C8 C7 C10 C11 110.6(3)
C6 C7 C10 C11 -68.5(3)
C8 C7 C10 S1 -77.7(2)
C6 C7 C10 S1 103.2(2)
C7 C10 C11 C12 172.35(19)
S1 C10 C11 C12 0.1(2)
C7 C10 C11 C18 -6.9(3)
S1 C10 C11 C18 -179.14(15)
C10 C11 C12 C17 -178.4(2)
C18 C11 C12 C17 0.8(3)
C10 C11 C12 C13 -0.3(2)
C18 C11 C12 C13 178.98(18)
C17 C12 C13 C14 -0.7(3)
C11 C12 C13 C14 -179.11(19)
C17 C12 C13 S1 178.67(16)
C11 C12 C13 S1 0.3(2)
C12 C13 C14 C15 0.4(3)
S1 C13 C14 C15 -178.94(17)
C13 C14 C15 C16 0.2(4)
C14 C15 C16 C17 -0.5(4)
C15 C16 C17 C12 0.1(4)
C13 C12 C17 C16 0.5(3)
C11 C12 C17 C16 178.5(2)
C10 C11 C18 C22 106.0(3)
C12 C11 C18 C22 -73.1(3)
C10 C11 C18 C19 -78.5(3)
C12 C11 C18 C19 102.3(2)
C22 C18 C19 F2 -132.3(2)
C11 C18 C19 F2 51.6(3)
C22 C18 C19 F1 107.0(2)
C11 C18 C19 F1 -69.1(3)
C22 C18 C19 C20B -8.0(19)
C11 C18 C19 C20B 175.9(19)
C22 C18 C19 C20A -10.9(9)
C11 C18 C19 C20A 173.0(8)
C11 C18 C22 O1 1.7(3)
C19 C18 C22 O1 -174.19(19)
C11 C18 C22 C21 178.14(19)
C19 C18 C22 C21 2.2(2)
F5 C21 C22 O1 -55.3(3)
F6 C21 C22 O1 63.7(3)
C20A C21 C22 O1 -175.2(10)
C20B C21 C22 O1 179.8(17)
F5 C21 C22 C18 128.4(2)
F6 C21 C22 C18 -112.6(2)
C20A C21 C22 C18 8.5(10)
C20B C21 C22 C18 3.5(17)
F5 C21 C20A F4A 93.8(17)
F6 C21 C20A F4A -22.6(19)
C22 C21 C20A F4A -143.6(14)
C20B C21 C20A F4A -72(20)
F5 C21 C20A F3A -22.8(11)
F6 C21 C20A F3A -139.2(7)
C22 C21 C20A F3A 99.7(9)
C20B C21 C20A F3A 171(21)
F5 C21 C20A C19 -137.4(10)
F6 C21 C20A C19 106.1(10)
C22 C21 C20A C19 -14.9(14)
C20B C21 C20A C19 57(20)
F2 C19 C20A F4A -90.4(15)
F1 C19 C20A F4A 28.6(17)
C20B C19 C20A F4A -15(14)
C18 C19 C20A F4A 147.0(13)
F2 C19 C20A F3A 21.5(13)
F1 C19 C20A F3A 140.5(9)
C20B C19 C20A F3A 97(15)
C18 C19 C20A F3A -101.1(9)
F2 C19 C20A C21 138.7(10)
F1 C19 C20A C21 -102.4(12)
C20B C19 C20A C21 -146(16)
C18 C19 C20A C21 16.0(14)
F2 C19 C20B F3B 8(5)
F1 C19 C20B F3B 122(4)
C18 C19 C20B F3B -119(4)
C20A C19 C20B F3B -100(17)
F2 C19 C20B F4B -116(2)
F1 C19 C20B F4B -2(2)
C18 C19 C20B F4B 118(2)
C20A C19 C20B F4B 137(16)
F2 C19 C20B C21 136.1(15)
F1 C19 C20B C21 -110(2)
C18 C19 C20B C21 9(3)
C20A C19 C20B C21 28(13)
F5 C21 C20B F3B 0(4)
F6 C21 C20B F3B -118(4)
C20A C21 C20B F3B 15(18)
C22 C21 C20B F3B 124(4)
F5 C21 C20B C19 -132.0(19)
F6 C21 C20B C19 111(2)
C20A C21 C20B C19 -117(21)
C22 C21 C20B C19 -8(3)
F5 C21 C20B F4B 117(2)
F6 C21 C20B F4B -1(3)
C20A C21 C20B F4B 131(22)
C22 C21 C20B F4B -119(2)
C18 C22 O1 C23 -164.9(2)
C21 C22 O1 C23 19.2(3)
C14 C13 S1 C10 179.17(19)
C12 C13 S1 C10 -0.19(16)
C11 C10 S1 C13 0.04(16)
C7 C10 S1 C13 -172.85(16)
C2 C1 S2 C8 -180.0(2)
C6 C1 S2 C8 -0.34(16)
C7 C8 S2 C1 0.75(17)
C9 C8 S2 C1 -177.58(18)
